data_8102680
loop_
_publ_author_name
'Bing-Li Jiang'
'Fa-Yan Meng'
'Li Wang'
'Cui-Wu Lin'

_publ_section_title
;
 Crystal structure of
 bis[1,3-bis(benzimidazol-2-yl)benzene]dichlorocadmium(II),
 Cd(C20H14N4)2Cl2
;
_journal_issue 2
_journal_name_full 'Zeitschrift f\"ur Kristallographie - New Crystal Structures'
_journal_page_first 313
_journal_volume 225
_journal_year 2010
_chemical_formula_moiety 'C40 H28 Cd Cl2 N8'
_chemical_formula_sum 'C40 H28 Cd Cl2 N8'
_chemical_formula_weight 804.01
_chemical_name_systematic
; 
bis(1,3-bis(benzimidazol-2-yl)benzene)-
dichlorinecadmium, Cd(H~2~bbb)~2~Cl~2~
;
_space_group_IT_number 15
_symmetry_cell_setting monoclinic
_symmetry_space_group_name_Hall '-C 2yc'
_symmetry_space_group_name_H-M 'C 1 2/c 1'
_atom_sites_solution_hydrogens geom
_atom_sites_solution_primary direct
_atom_sites_solution_secondary difmap
_audit_creation_method SHELXL-97
_cell_angle_alpha 90.00
_cell_angle_beta 109.2010(10)
_cell_angle_gamma 90.00
_cell_formula_units_Z 4
_cell_length_a 20.8803(5)
_cell_length_b 9.4630(2)
_cell_length_c 18.2008(3)
_cell_measurement_reflns_used 3885
_cell_measurement_temperature 153(2)
_cell_measurement_theta_max 27.48
_cell_measurement_theta_min 3.12
_cell_volume 3396.24(12)
_computing_cell_refinement 'Bruker SMART'
_computing_data_collection 'Bruker SMART'
_computing_data_reduction 'SHELXTL (Sheldrick, 2008)'
_computing_molecular_graphics 'Bruker SHELXTL'
_computing_publication_material 'Bruker SHELXTL'
_computing_structure_refinement 'SHELXL-97 (Sheldrick, 2008)'
_computing_structure_solution 'SHELXS-97 (Sheldrick, 2008)'
_diffrn_ambient_temperature 153(2)
_diffrn_measured_fraction_theta_full 0.998
_diffrn_measured_fraction_theta_max 0.998
_diffrn_measurement_device_type 'multiwire proportional'
_diffrn_measurement_method 'phi and omega scans'
_diffrn_radiation_monochromator graphite
_diffrn_radiation_source 'fine-focus sealed tube'
_diffrn_radiation_type MoK\a
_diffrn_radiation_wavelength 0.71073
_diffrn_reflns_av_R_equivalents 0.0199
_diffrn_reflns_av_sigmaI/netI 0.0162
_diffrn_reflns_limit_h_max 27
_diffrn_reflns_limit_h_min -27
_diffrn_reflns_limit_k_max 10
_diffrn_reflns_limit_k_min -12
_diffrn_reflns_limit_l_max 23
_diffrn_reflns_limit_l_min -23
_diffrn_reflns_number 16166
_diffrn_reflns_theta_full 27.48
_diffrn_reflns_theta_max 27.48
_diffrn_reflns_theta_min 3.12
_diffrn_standards_decay_% 0
_diffrn_standards_interval_count 0
_diffrn_standards_interval_time 0
_diffrn_standards_number 0
_exptl_absorpt_coefficient_mu 0.844
_exptl_absorpt_correction_T_max 0.8767
_exptl_absorpt_correction_T_min 0.6873
_exptl_absorpt_correction_type multi-scan
_exptl_absorpt_process_details none
_exptl_crystal_colour colorless
_exptl_crystal_density_diffrn 1.572
_exptl_crystal_density_method 'not measured'
_exptl_crystal_description block
_exptl_crystal_F_000 1624
_exptl_crystal_size_max 0.48
_exptl_crystal_size_mid 0.42
_exptl_crystal_size_min 0.16
_refine_diff_density_max 0.387
_refine_diff_density_min -0.397
_refine_diff_density_rms 0.073
_refine_ls_extinction_coef 0.00099(10)
_refine_ls_extinction_expression Fc^*^=kFc[1+0.001xFc^2^\l^3^/sin(2\q)]^-1/4^
_refine_ls_extinction_method SHELXL
_refine_ls_goodness_of_fit_ref 1.080
_refine_ls_hydrogen_treatment mixed
_refine_ls_matrix_type full
_refine_ls_number_parameters 240
_refine_ls_number_reflns 3885
_refine_ls_number_restraints 2
_refine_ls_restrained_S_all 1.080
_refine_ls_R_factor_all 0.0232
_refine_ls_R_factor_gt 0.0202
_refine_ls_shift/su_max 0.001
_refine_ls_shift/su_mean 0.000
_refine_ls_structure_factor_coef Fsqd
_refine_ls_weighting_details 'calc w=1/[\s^2^(Fo^2^)+(0.0306P)^2^+5.0854P] where P=(Fo^2^+2Fc^2^)/3'
_refine_ls_weighting_scheme calc
_refine_ls_wR_factor_gt 0.0511
_refine_ls_wR_factor_ref 0.0617
_reflns_number_gt 3628
_reflns_number_total 3885
_reflns_threshold_expression >2sigma(I)
_cod_data_source_file 1267-2942.cff
_cod_data_source_block aa
_cod_depositor_comments
;
The following automatic conversions were performed:
'_symmetry_cell_setting' value 'Monoclinic' changed to 'monoclinic'
according to '/home/saulius/struct/CIF-dictionaries/cif_core.dic'
dictionary named 'cif_core.dic' version 2.4.1 from 2010-06-29.

Automatic conversion script
Id: cif_fix_enum 1555 2011-01-17 13:19:09Z saulius 
;
_cod_original_sg_symbol_Hall '-c 2yc'
_cod_original_sg_symbol_H-M 'C 2/c'
_cod_database_code 8102680

loop_
_symmetry_equiv_pos_as_xyz
'x, y, z'
'-x, y, -z+1/2'
'x+1/2, y+1/2, z'
'-x+1/2, y+1/2, -z+1/2'
'-x, -y, -z'
'x, -y, z-1/2'
'-x+1/2, -y+1/2, -z'
'x+1/2, -y+1/2, z-1/2'

loop_
_atom_site_label
_atom_site_type_symbol
_atom_site_fract_x
_atom_site_fract_y
_atom_site_fract_z
_atom_site_U_iso_or_equiv
_atom_site_adp_type
_atom_site_occupancy
_atom_site_symmetry_multiplicity
_atom_site_calc_flag
_atom_site_refinement_flags
_atom_site_disorder_assembly
_atom_site_disorder_group
Cd Cd 0.5000 0.646530(17) 0.7500 0.01710(7) Uani 1 2 d S . .
Cl Cl 0.46409(2) 0.48055(4) 0.83191(3) 0.02539(10) Uani 1 1 d . . .
N1 N 0.42348(7) 0.81551(15) 0.69591(8) 0.0175(3) Uani 1 1 d . . .
N2 N 0.37675(7) 1.00806(16) 0.62946(9) 0.0202(3) Uani 1 1 d D . .
N3 N 0.58877(8) 0.61935(16) 0.54090(9) 0.0217(3) Uani 1 1 d D . .
N4 N 0.63499(8) 0.77886(16) 0.48310(9) 0.0225(3) Uani 1 1 d . . .
C1 C 0.35994(8) 0.83620(18) 0.70386(9) 0.0176(3) Uani 1 1 d . . .
C2 C 0.32559(9) 0.75730(19) 0.74356(10) 0.0223(3) Uani 1 1 d . . .
H2A H 0.3456 0.6764 0.7731 0.027 Uiso 1 1 calc R . .
C3 C 0.26102(10) 0.8016(2) 0.73821(11) 0.0263(4) Uani 1 1 d . . .
H3A H 0.2364 0.7500 0.7649 0.032 Uiso 1 1 calc R . .
C4 C 0.23091(9) 0.9204(2) 0.69449(11) 0.0256(4) Uani 1 1 d . . .
H4A H 0.1864 0.9471 0.6919 0.031 Uiso 1 1 calc R . .
C5 C 0.26479(9) 0.99963(19) 0.65510(11) 0.0233(4) Uani 1 1 d . . .
H5A H 0.2445 1.0801 0.6253 0.028 Uiso 1 1 calc R . .
C6 C 0.32996(8) 0.95599(18) 0.66119(9) 0.0184(3) Uani 1 1 d . . .
C7 C 0.43098(8) 0.92179(18) 0.65163(9) 0.0175(3) Uani 1 1 d . . .
C8 C 0.49120(8) 0.94909(18) 0.62829(9) 0.0183(3) Uani 1 1 d . . .
C9 C 0.52232(9) 1.08113(19) 0.64188(10) 0.0229(4) Uani 1 1 d . . .
H9A H 0.5052 1.1535 0.6665 0.027 Uiso 1 1 calc R . .
C10 C 0.57852(10) 1.1061(2) 0.61926(11) 0.0248(4) Uani 1 1 d . . .
H10A H 0.6006 1.1952 0.6296 0.030 Uiso 1 1 calc R . .
C11 C 0.60278(9) 1.0021(2) 0.58164(11) 0.0240(4) Uani 1 1 d . . .
H11A H 0.6409 1.0210 0.5657 0.029 Uiso 1 1 calc R . .
C12 C 0.57156(9) 0.87022(18) 0.56714(10) 0.0195(3) Uani 1 1 d . . .
C13 C 0.59814(9) 0.75894(19) 0.52909(10) 0.0198(3) Uani 1 1 d . . .
C14 C 0.65160(9) 0.64362(19) 0.46529(11) 0.0226(4) Uani 1 1 d . . .
C15 C 0.69221(10) 0.6011(2) 0.42203(12) 0.0311(4) Uani 1 1 d . . .
H15A H 0.7116 0.6680 0.3966 0.037 Uiso 1 1 calc R . .
C16 C 0.70328(10) 0.4576(2) 0.41755(13) 0.0355(5) Uani 1 1 d . . .
H16A H 0.7309 0.4257 0.3886 0.043 Uiso 1 1 calc R . .
C17 C 0.67485(10) 0.3586(2) 0.45455(12) 0.0321(4) Uani 1 1 d . . .
H17A H 0.6840 0.2611 0.4506 0.039 Uiso 1 1 calc R . .
C18 C 0.63388(10) 0.3987(2) 0.49669(11) 0.0268(4) Uani 1 1 d . . .
H18A H 0.6141 0.3312 0.5214 0.032 Uiso 1 1 calc R . .
C19 C 0.62287(9) 0.5429(2) 0.50118(10) 0.0220(3) Uani 1 1 d . . .
C20 C 0.51587(9) 0.84381(18) 0.59172(10) 0.0190(3) Uani 1 1 d . . .
H20A H 0.4949 0.7535 0.5834 0.023 Uiso 1 1 calc R . .
H2N H 0.3731(13) 1.074(2) 0.5960(11) 0.038(7) Uiso 1 1 d D . .
H3N H 0.5705(10) 0.590(2) 0.5739(10) 0.026(6) Uiso 1 1 d D . .

loop_
_atom_site_aniso_label
_atom_site_aniso_U_11
_atom_site_aniso_U_22
_atom_site_aniso_U_33
_atom_site_aniso_U_23
_atom_site_aniso_U_13
_atom_site_aniso_U_12
Cd 0.01951(10) 0.01347(10) 0.02044(10) 0.000 0.00945(7) 0.000
Cl 0.0370(2) 0.0167(2) 0.0303(2) 0.00150(16) 0.02162(19) -0.00058(17)
N1 0.0178(7) 0.0164(7) 0.0196(7) -0.0002(5) 0.0080(5) -0.0008(5)
N2 0.0223(7) 0.0170(7) 0.0230(7) 0.0038(6) 0.0096(6) 0.0020(6)
N3 0.0277(8) 0.0193(7) 0.0222(7) 0.0016(6) 0.0136(6) -0.0012(6)
N4 0.0232(7) 0.0218(8) 0.0261(7) 0.0041(6) 0.0128(6) 0.0030(6)
C1 0.0179(7) 0.0184(8) 0.0171(7) -0.0031(6) 0.0068(6) 0.0003(6)
C2 0.0230(8) 0.0220(9) 0.0236(8) 0.0016(7) 0.0104(7) -0.0015(7)
C3 0.0259(9) 0.0283(10) 0.0287(9) -0.0008(7) 0.0143(7) -0.0028(7)
C4 0.0202(8) 0.0285(10) 0.0309(9) -0.0031(7) 0.0120(7) 0.0011(7)
C5 0.0221(8) 0.0202(9) 0.0269(9) -0.0009(7) 0.0072(7) 0.0039(7)
C6 0.0202(8) 0.0178(8) 0.0189(8) -0.0014(6) 0.0088(6) 0.0001(6)
C7 0.0196(8) 0.0155(8) 0.0182(8) -0.0011(6) 0.0076(6) -0.0006(6)
C8 0.0187(7) 0.0198(8) 0.0180(7) 0.0030(6) 0.0083(6) 0.0001(6)
C9 0.0264(9) 0.0187(9) 0.0256(9) 0.0005(7) 0.0112(7) 0.0007(7)
C10 0.0279(9) 0.0189(9) 0.0314(9) -0.0013(7) 0.0150(8) -0.0062(7)
C11 0.0231(8) 0.0228(9) 0.0294(9) 0.0029(7) 0.0131(7) -0.0027(7)
C12 0.0199(8) 0.0211(8) 0.0193(8) 0.0036(6) 0.0088(6) 0.0020(6)
C13 0.0202(8) 0.0208(8) 0.0199(8) 0.0031(6) 0.0085(6) 0.0015(6)
C14 0.0210(8) 0.0241(9) 0.0229(8) 0.0005(7) 0.0077(7) 0.0015(7)
C15 0.0304(10) 0.0336(11) 0.0355(10) -0.0057(8) 0.0192(8) -0.0014(8)
C16 0.0283(10) 0.0405(12) 0.0400(11) -0.0146(9) 0.0142(9) 0.0017(9)
C17 0.0309(10) 0.0264(10) 0.0327(10) -0.0102(8) 0.0017(8) 0.0045(8)
C18 0.0323(10) 0.0219(9) 0.0241(9) -0.0029(7) 0.0065(8) -0.0015(7)
C19 0.0221(8) 0.0232(9) 0.0194(8) -0.0001(7) 0.0051(7) 0.0011(7)
C20 0.0201(8) 0.0168(8) 0.0210(8) 0.0018(6) 0.0079(6) -0.0011(6)

loop_
_atom_type_symbol
_atom_type_description
_atom_type_scat_dispersion_real
_atom_type_scat_dispersion_imag
_atom_type_scat_source
C C 0.0033 0.0016 'International Tables Vol C Tables 4.2.6.8 and 6.1.1.4'
H H 0.0000 0.0000 'International Tables Vol C Tables 4.2.6.8 and 6.1.1.4'
Cd Cd -0.8075 1.2024 'International Tables Vol C Tables 4.2.6.8 and 6.1.1.4'
Cl Cl 0.1484 0.1585 'International Tables Vol C Tables 4.2.6.8 and 6.1.1.4'
N N 0.0061 0.0033 'International Tables Vol C Tables 4.2.6.8 and 6.1.1.4'

loop_
_geom_angle_atom_site_label_1
_geom_angle_atom_site_label_2
_geom_angle_atom_site_label_3
_geom_angle
_geom_angle_site_symmetry_1
_geom_angle_site_symmetry_3
_geom_angle_publ_flag
N1 Cd N1 89.21(7) 2_656 . ?
N1 Cd Cl 114.06(4) 2_656 2_656 ?
N1 Cd Cl 120.42(4) . 2_656 ?
N1 Cd Cl 120.42(4) 2_656 . ?
N1 Cd Cl 114.06(4) . . ?
Cl Cd Cl 100.13(2) 2_656 . ?
C7 N1 C1 105.21(14) . . ?
C7 N1 Cd 126.54(11) . . ?
C1 N1 Cd 128.19(11) . . ?
C7 N2 C6 107.44(14) . . ?
C7 N2 H2N 121.5(17) . . ?
C6 N2 H2N 130.4(17) . . ?
C13 N3 C19 107.50(15) . . ?
C13 N3 H3N 123.3(16) . . ?
C19 N3 H3N 128.4(16) . . ?
C13 N4 C14 104.93(15) . . ?
C2 C1 N1 130.47(16) . . ?
C2 C1 C6 120.66(16) . . ?
N1 C1 C6 108.85(15) . . ?
C3 C2 C1 117.24(17) . . ?
C3 C2 H2A 121.4 . . ?
C1 C2 H2A 121.4 . . ?
C2 C3 C4 121.82(17) . . ?
C2 C3 H3A 119.1 . . ?
C4 C3 H3A 119.1 . . ?
C5 C4 C3 121.29(17) . . ?
C5 C4 H4A 119.4 . . ?
C3 C4 H4A 119.4 . . ?
C4 C5 C6 116.85(17) . . ?
C4 C5 H5A 121.6 . . ?
C6 C5 H5A 121.6 . . ?
N2 C6 C5 132.04(16) . . ?
N2 C6 C1 105.82(14) . . ?
C5 C6 C1 122.12(16) . . ?
N1 C7 N2 112.66(15) . . ?
N1 C7 C8 126.01(15) . . ?
N2 C7 C8 121.32(15) . . ?
C20 C8 C9 120.28(16) . . ?
C20 C8 C7 119.86(15) . . ?
C9 C8 C7 119.85(16) . . ?
C10 C9 C8 119.44(17) . . ?
C10 C9 H9A 120.3 . . ?
C8 C9 H9A 120.3 . . ?
C9 C10 C11 120.57(17) . . ?
C9 C10 H10A 119.7 . . ?
C11 C10 H10A 119.7 . . ?
C10 C11 C12 120.36(17) . . ?
C10 C11 H11A 119.8 . . ?
C12 C11 H11A 119.8 . . ?
C11 C12 C20 119.08(16) . . ?
C11 C12 C13 120.47(16) . . ?
C20 C12 C13 120.42(16) . . ?
N4 C13 N3 112.41(15) . . ?
N4 C13 C12 125.84(16) . . ?
N3 C13 C12 121.70(15) . . ?
N4 C14 C15 129.95(18) . . ?
N4 C14 C19 109.88(16) . . ?
C15 C14 C19 120.12(18) . . ?
C16 C15 C14 117.5(2) . . ?
C16 C15 H15A 121.3 . . ?
C14 C15 H15A 121.3 . . ?
C15 C16 C17 121.61(19) . . ?
C15 C16 H16A 119.2 . . ?
C17 C16 H16A 119.2 . . ?
C18 C17 C16 121.68(19) . . ?
C18 C17 H17A 119.2 . . ?
C16 C17 H17A 119.2 . . ?
C17 C18 C19 116.61(19) . . ?
C17 C18 H18A 121.7 . . ?
C19 C18 H18A 121.7 . . ?
N3 C19 C18 132.14(18) . . ?
N3 C19 C14 105.26(16) . . ?
C18 C19 C14 122.49(18) . . ?
C8 C20 C12 120.25(16) . . ?
C8 C20 H20A 119.9 . . ?
C12 C20 H20A 119.9 . . ?

loop_
_geom_bond_atom_site_label_1
_geom_bond_atom_site_label_2
_geom_bond_distance
_geom_bond_site_symmetry_2
_geom_bond_publ_flag
Cd N1 2.2460(14) 2_656 ?
Cd N1 2.2460(14) . ?
Cd Cl 2.4468(4) 2_656 ?
Cd Cl 2.4468(4) . ?
N1 C7 1.330(2) . ?
N1 C1 1.395(2) . ?
N2 C7 1.346(2) . ?
N2 C6 1.379(2) . ?
N2 H2N 0.857(10) . ?
N3 C13 1.363(2) . ?
N3 C19 1.375(2) . ?
N3 H3N 0.858(9) . ?
N4 C13 1.324(2) . ?
N4 C14 1.392(2) . ?
C1 C2 1.391(2) . ?
C1 C6 1.400(2) . ?
C2 C3 1.384(3) . ?
C2 H2A 0.9500 . ?
C3 C4 1.402(3) . ?
C3 H3A 0.9500 . ?
C4 C5 1.382(3) . ?
C4 H4A 0.9500 . ?
C5 C6 1.391(2) . ?
C5 H5A 0.9500 . ?
C7 C8 1.476(2) . ?
C8 C20 1.388(2) . ?
C8 C9 1.392(2) . ?
C9 C10 1.386(3) . ?
C9 H9A 0.9500 . ?
C10 C11 1.386(3) . ?
C10 H10A 0.9500 . ?
C11 C12 1.393(3) . ?
C11 H11A 0.9500 . ?
C12 C20 1.399(2) . ?
C12 C13 1.466(2) . ?
C14 C15 1.393(3) . ?
C14 C19 1.397(3) . ?
C15 C16 1.384(3) . ?
C15 H15A 0.9500 . ?
C16 C17 1.395(3) . ?
C16 H16A 0.9500 . ?
C17 C18 1.377(3) . ?
C17 H17A 0.9500 . ?
C18 C19 1.391(3) . ?
C18 H18A 0.9500 . ?
C20 H20A 0.9500 . ?

loop_
_geom_hbond_atom_site_label_D
_geom_hbond_atom_site_label_H
_geom_hbond_atom_site_label_A
_geom_hbond_distance_DH
_geom_hbond_distance_HA
_geom_hbond_distance_DA
_geom_hbond_angle_DHA
_geom_hbond_site_symmetry_A
N2 H2N N4 0.857(10) 1.970(10) 2.827(2) 178(3) 5_676
N3 H3N Cl 0.858(9) 2.311(10) 3.1596(16) 170(2) 2_656

loop_
_geom_torsion_atom_site_label_1
_geom_torsion_atom_site_label_2
_geom_torsion_atom_site_label_3
_geom_torsion_atom_site_label_4
_geom_torsion
_geom_torsion_site_symmetry_1
_geom_torsion_site_symmetry_2
_geom_torsion_site_symmetry_3
_geom_torsion_site_symmetry_4
_geom_torsion_publ_flag
N1 Cd N1 C7 53.91(12) 2_656 . . . ?
Cl Cd N1 C7 -63.79(14) 2_656 . . . ?
Cl Cd N1 C7 177.17(12) . . . . ?
N1 Cd N1 C1 -122.90(15) 2_656 . . . ?
Cl Cd N1 C1 119.40(13) 2_656 . . . ?
Cl Cd N1 C1 0.36(15) . . . . ?
C7 N1 C1 C2 179.64(18) . . . . ?
Cd N1 C1 C2 -3.0(3) . . . . ?
C7 N1 C1 C6 1.45(18) . . . . ?
Cd N1 C1 C6 178.80(11) . . . . ?
N1 C1 C2 C3 -177.37(17) . . . . ?
C6 C1 C2 C3 0.6(3) . . . . ?
C1 C2 C3 C4 0.3(3) . . . . ?
C2 C3 C4 C5 -0.5(3) . . . . ?
C3 C4 C5 C6 -0.2(3) . . . . ?
C7 N2 C6 C5 -177.38(18) . . . . ?
C7 N2 C6 C1 0.80(18) . . . . ?
C4 C5 C6 N2 179.07(18) . . . . ?
C4 C5 C6 C1 1.1(3) . . . . ?
C2 C1 C6 N2 -179.80(15) . . . . ?
N1 C1 C6 N2 -1.40(18) . . . . ?
C2 C1 C6 C5 -1.4(3) . . . . ?
N1 C1 C6 C5 177.01(15) . . . . ?
C1 N1 C7 N2 -0.97(19) . . . . ?
Cd N1 C7 N2 -178.37(11) . . . . ?
C1 N1 C7 C8 178.18(16) . . . . ?
Cd N1 C7 C8 0.8(2) . . . . ?
C6 N2 C7 N1 0.1(2) . . . . ?
C6 N2 C7 C8 -179.09(15) . . . . ?
N1 C7 C8 C20 54.4(2) . . . . ?
N2 C7 C8 C20 -126.56(18) . . . . ?
N1 C7 C8 C9 -126.71(19) . . . . ?
N2 C7 C8 C9 52.4(2) . . . . ?
C20 C8 C9 C10 -0.6(3) . . . . ?
C7 C8 C9 C10 -179.54(16) . . . . ?
C8 C9 C10 C11 1.6(3) . . . . ?
C9 C10 C11 C12 -1.0(3) . . . . ?
C10 C11 C12 C20 -0.6(3) . . . . ?
C10 C11 C12 C13 -178.47(17) . . . . ?
C14 N4 C13 N3 -1.2(2) . . . . ?
C14 N4 C13 C12 176.37(16) . . . . ?
C19 N3 C13 N4 1.2(2) . . . . ?
C19 N3 C13 C12 -176.47(15) . . . . ?
C11 C12 C13 N4 -24.1(3) . . . . ?
C20 C12 C13 N4 158.07(17) . . . . ?
C11 C12 C13 N3 153.28(17) . . . . ?
C20 C12 C13 N3 -24.6(3) . . . . ?
C13 N4 C14 C15 -176.7(2) . . . . ?
C13 N4 C14 C19 0.7(2) . . . . ?
N4 C14 C15 C16 176.20(19) . . . . ?
C19 C14 C15 C16 -1.0(3) . . . . ?
C14 C15 C16 C17 0.2(3) . . . . ?
C15 C16 C17 C18 0.6(3) . . . . ?
C16 C17 C18 C19 -0.7(3) . . . . ?
C13 N3 C19 C18 175.56(19) . . . . ?
C13 N3 C19 C14 -0.67(19) . . . . ?
C17 C18 C19 N3 -175.83(19) . . . . ?
C17 C18 C19 C14 -0.1(3) . . . . ?
N4 C14 C19 N3 0.0(2) . . . . ?
C15 C14 C19 N3 177.67(17) . . . . ?
N4 C14 C19 C18 -176.73(16) . . . . ?
C15 C14 C19 C18 1.0(3) . . . . ?
C9 C8 C20 C12 -1.0(3) . . . . ?
C7 C8 C20 C12 177.93(15) . . . . ?
C11 C12 C20 C8 1.6(3) . . . . ?
C13 C12 C20 C8 179.47(15) . . . . ?
